data_2312423
loop_
_publ_author_name
'Song, Huijie'
'Peng, Ri'
'Zuo, Yi'
'Wang, Tao'
'Zhu, Dunru'

_publ_section_title
;
 Syntheses, crystal structures and intermolecular interactions of six
 novel pyrimidin-2-yl-substituted triaryltriazoles.
;
_journal_coeditor_code VP3032
_journal_issue 4
_journal_name_full 'Acta crystallographica. Section C, Structural chemistry'
_journal_paper_doi 10.1107/S2053229624002018
_journal_volume 80
_journal_year 2024
_chemical_formula_iupac 'C17 H11 F N6'
_chemical_formula_moiety 'C17 H11 F N6'
_chemical_formula_sum 'C17 H11 F N6'
_chemical_formula_weight 318.32
_chemical_name_systematic
;
4-(4-Fluorophenyl)-3-(pyridin-2-yl)-5-(pyrimidin-2-yl)-1,2,4-triazole
;
_space_group_crystal_system triclinic
_space_group_IT_number 2
_space_group_name_Hall '-P 1'
_space_group_name_H-M_alt 'P -1'
_atom_sites_solution_hydrogens geom
_audit_creation_method
;
Olex2 1.3
(compiled 2020.11.12 svn.r5f609507 for OlexSys, GUI svn.r6408)
;
_cell_angle_alpha 80.312(3)
_cell_angle_beta 81.512(4)
_cell_angle_gamma 64.780(3)
_cell_formula_units_Z 2
_cell_length_a 8.624(2)
_cell_length_b 9.503(2)
_cell_length_c 10.471(3)
_cell_measurement_reflns_used 1265
_cell_measurement_temperature 293.15
_cell_measurement_theta_max 22.000
_cell_measurement_theta_min 2.385
_cell_volume 762.5(3)
_computing_cell_refinement
;
SAINT (Bruker, 2005)
;
_computing_data_collection
;
APEX2 (Bruker, 2005)
;
_computing_data_reduction
;
SAINT (Bruker, 2005)
;
_computing_molecular_graphics
;
OLEX2 (Dolomanov <i>et al.</i>, 2009)
;
_computing_publication_material
;
OLEX2 (Dolomanov <i>et al.</i>, 2009)
;
_computing_structure_refinement
;
SHELXL (Sheldrick, 2015<i>b</i>)
;
_computing_structure_solution
;
SHELXT (Sheldrick, 2015<i>a</i>)
;
_diffrn_ambient_temperature 293.15
_diffrn_measured_fraction_theta_full 0.989
_diffrn_measured_fraction_theta_max 0.989
_diffrn_measurement_device_type 'Bruker APEXII CCD area detector'
_diffrn_measurement_method 'phi and omega scans'
_diffrn_radiation_monochromator graphite
_diffrn_radiation_type MoK\a
_diffrn_radiation_wavelength 0.71073
_diffrn_reflns_av_R_equivalents 0.0450
_diffrn_reflns_av_unetI/netI 0.0589
_diffrn_reflns_limit_h_max 10
_diffrn_reflns_limit_h_min -10
_diffrn_reflns_limit_k_max 11
_diffrn_reflns_limit_k_min -11
_diffrn_reflns_limit_l_max 12
_diffrn_reflns_limit_l_min -12
_diffrn_reflns_number 5556
_diffrn_reflns_theta_full 25.050
_diffrn_reflns_theta_max 25.050
_diffrn_reflns_theta_min 1.980
_diffrn_source_current 20.0
_diffrn_source_power 0.9
_diffrn_source_voltage 45.0
_exptl_absorpt_coefficient_mu 0.097
_exptl_absorpt_correction_T_max 0.988
_exptl_absorpt_correction_T_min 0.984
_exptl_absorpt_correction_type multi-scan
_exptl_absorpt_process_details
;
(SADABS; Bruker, 2005)
;
_exptl_crystal_colour 'clear light colourless'
_exptl_crystal_density_diffrn 1.386
_exptl_crystal_density_method 'not measured'
_exptl_crystal_description block
_exptl_crystal_F_000 328
_exptl_crystal_size_max 0.18
_exptl_crystal_size_mid 0.14
_exptl_crystal_size_min 0.12
_refine_diff_density_max 0.188
_refine_diff_density_min -0.233
_refine_ls_extinction_method none
_refine_ls_goodness_of_fit_ref 1.021
_refine_ls_hydrogen_treatment constr
_refine_ls_matrix_type full
_refine_ls_number_parameters 217
_refine_ls_number_reflns 2676
_refine_ls_number_restraints 13
_refine_ls_restrained_S_all 1.153
_refine_ls_R_factor_all 0.0813
_refine_ls_R_factor_gt 0.0515
_refine_ls_shift/su_max 0.001
_refine_ls_shift/su_mean 0.000
_refine_ls_structure_factor_coef Fsqd
_refine_ls_weighting_details 'w=1/[\s^2^(Fo^2^)+(0.0684P)^2^] where P=(Fo^2^+2Fc^2^)/3'
_refine_ls_weighting_scheme calc
_refine_ls_wR_factor_gt 0.1256
_refine_ls_wR_factor_ref 0.1377
_reflns_number_gt 1778
_reflns_number_total 2676
_reflns_threshold_expression 'I > 2\s(I)'
_cod_data_source_file vp3032sup1.cif
_cod_data_source_block L6
_cod_database_code 2312423
_shelx_space_group_comment
;
The symmetry employed for this shelxl refinement is uniquely defined
by the following loop, which should always be used as a source of
symmetry information in preference to the above space-group names.
They are only intended as comments.
;
_shelx_estimated_absorpt_t_min 0.983
_shelx_estimated_absorpt_t_max 0.988

loop_
_space_group_symop_operation_xyz
'x, y, z'
'-x, -y, -z'

loop_
_atom_site_type_symbol
_atom_site_label
_atom_site_fract_x
_atom_site_fract_y
_atom_site_fract_z
_atom_site_U_iso_or_equiv
_atom_site_adp_type
_atom_site_calc_flag
_atom_site_occupancy
_atom_site_disorder_assembly
_atom_site_disorder_group
F F1 0.97294(17) 0.63947(18) 0.39616(14) 0.0802(5) Uani d 1 . .
N N1 0.2472(3) 0.9553(2) 0.3243(2) 0.0768(7) Uani d 1 . .
N N2 0.1623(2) 0.7479(2) 0.11258(19) 0.0584(5) Uani d 1 . .
N N3 0.2434(2) 0.5876(2) 0.10485(18) 0.0557(5) Uani d 1 . .
N N4 0.39664(19) 0.65217(19) 0.21641(15) 0.0406(4) Uani d 1 . .
N N5 0.5977(3) 0.3235(2) 0.28799(18) 0.0611(6) Uani d 1 . .
N N6 0.4896(3) 0.2738(2) 0.1124(2) 0.0671(6) Uani d 1 . .
C C1 0.1997(4) 1.1000(3) 0.3536(3) 0.0963(11) Uani d 1 . .
H H1 0.226224 1.111040 0.433238 0.116 Uiso calc 1 . .
C C2 0.1144(4) 1.2333(3) 0.2740(3) 0.0868(9) Uani d 1 . .
H H2 0.086100 1.331697 0.298227 0.104 Uiso calc 1 . .
C C3 0.0725(4) 1.2181(3) 0.1592(3) 0.0786(9) Uani d 1 . .
H H3 0.011934 1.306441 0.103914 0.094 Uiso calc 1 . .
C C4 0.1202(3) 1.0709(3) 0.1249(2) 0.0642(7) Uani d 1 . .
H H4 0.094069 1.058242 0.045685 0.077 Uiso calc 1 . .
C C5 0.2070(3) 0.9428(3) 0.2098(2) 0.0511(6) Uani d 1 . .
C C6 0.2547(3) 0.7834(3) 0.1791(2) 0.0473(6) Uani d 1 . .
C C7 0.3832(3) 0.5337(2) 0.16723(19) 0.0425(5) Uani d 1 . .
C C8 0.4998(3) 0.3667(3) 0.1904(2) 0.0452(5) Uani d 1 . .
C C9 0.5904(4) 0.1226(4) 0.1394(3) 0.0834(9) Uani d 1 . .
H H9 0.587265 0.052364 0.088908 0.100 Uiso calc 1 . .
C C10 0.6978(4) 0.0647(3) 0.2366(3) 0.0834(9) Uani d 1 . .
H H10 0.767361 -0.041583 0.252592 0.100 Uiso calc 1 . .
C C11 0.6978(4) 0.1712(3) 0.3093(3) 0.0785(8) Uani d 1 . .
H H11 0.770398 0.136136 0.376134 0.094 Uiso calc 1 . .
C C12 0.5457(2) 0.6483(2) 0.26658(19) 0.0398(5) Uani d 1 . .
C C13 0.5525(3) 0.6463(2) 0.3963(2) 0.0481(6) Uani d 1 . .
H H13 0.459390 0.648340 0.454678 0.058 Uiso calc 1 . .
C C14 0.6985(3) 0.6414(3) 0.4407(2) 0.0543(6) Uani d 1 . .
H H14 0.705748 0.638370 0.528956 0.065 Uiso calc 1 . .
C C15 0.8314(3) 0.6410(3) 0.3519(2) 0.0516(6) Uani d 1 . .
C C16 0.8291(3) 0.6428(3) 0.2218(2) 0.0517(6) Uani d 1 . .
H H16 0.923012 0.641668 0.164667 0.062 Uiso calc 1 . .
C C17 0.6847(3) 0.6465(2) 0.1761(2) 0.0468(5) Uani d 1 . .
H H17 0.679518 0.647686 0.087790 0.056 Uiso calc 1 . .

loop_
_atom_site_aniso_label
_atom_site_aniso_U_11
_atom_site_aniso_U_22
_atom_site_aniso_U_33
_atom_site_aniso_U_12
_atom_site_aniso_U_13
_atom_site_aniso_U_23
F1 0.0649(10) 0.1008(12) 0.0907(11) -0.0423(9) -0.0384(8) -0.0028(9)
N1 0.0919(17) 0.0484(13) 0.0765(15) -0.0051(11) -0.0370(13) -0.0119(11)
N2 0.0472(11) 0.0606(13) 0.0704(13) -0.0209(10) -0.0193(10) -0.0063(10)
N3 0.0498(12) 0.0662(14) 0.0604(12) -0.0296(10) -0.0129(9) -0.0090(10)
N4 0.0365(10) 0.0415(10) 0.0446(10) -0.0143(8) -0.0090(8) -0.0075(8)
N5 0.0760(14) 0.0442(12) 0.0597(12) -0.0170(11) -0.0186(11) -0.0074(9)
N6 0.0852(16) 0.0583(14) 0.0668(14) -0.0333(13) -0.0060(11) -0.0210(11)
C1 0.124(3) 0.0550(18) 0.090(2) -0.0032(17) -0.0455(19) -0.0194(16)
C2 0.099(2) 0.0508(17) 0.094(2) -0.0072(15) -0.0263(18) -0.0134(16)
C3 0.077(2) 0.0538(17) 0.0804(19) -0.0037(15) -0.0175(16) 0.0021(14)
C4 0.0564(15) 0.0623(17) 0.0613(15) -0.0110(13) -0.0156(12) -0.0024(13)
C5 0.0399(12) 0.0487(14) 0.0577(14) -0.0099(10) -0.0091(10) -0.0066(11)
C6 0.0372(12) 0.0534(14) 0.0502(13) -0.0164(11) -0.0103(10) -0.0038(11)
C7 0.0419(12) 0.0511(13) 0.0406(12) -0.0241(10) -0.0022(9) -0.0089(10)
C8 0.0481(13) 0.0528(14) 0.0431(12) -0.0288(11) 0.0037(10) -0.0126(10)
C9 0.112(2) 0.065(2) 0.084(2) -0.0427(18) 0.0028(18) -0.0306(16)
C10 0.107(2) 0.0426(15) 0.089(2) -0.0205(15) -0.0019(18) -0.0112(15)
C11 0.094(2) 0.0514(17) 0.0813(19) -0.0182(15) -0.0244(16) -0.0023(14)
C12 0.0365(11) 0.0365(11) 0.0478(12) -0.0131(9) -0.0136(9) -0.0053(9)
C13 0.0475(13) 0.0528(14) 0.0445(13) -0.0203(11) -0.0068(10) -0.0054(10)
C14 0.0628(16) 0.0577(15) 0.0466(13) -0.0251(12) -0.0206(12) -0.0024(11)
C15 0.0455(13) 0.0473(13) 0.0678(16) -0.0195(11) -0.0264(12) -0.0025(11)
C16 0.0398(12) 0.0593(15) 0.0590(14) -0.0222(11) -0.0065(10) -0.0081(11)
C17 0.0440(12) 0.0508(13) 0.0479(13) -0.0193(11) -0.0097(10) -0.0076(10)

loop_
_atom_type_symbol
_atom_type_description
_atom_type_scat_dispersion_real
_atom_type_scat_dispersion_imag
_atom_type_scat_source
C C 0.0033 0.0016 'International Tables Vol C Tables 4.2.6.8 and 6.1.1.4'
H H 0.0000 0.0000 'International Tables Vol C Tables 4.2.6.8 and 6.1.1.4'
F F 0.0171 0.0103 'International Tables Vol C Tables 4.2.6.8 and 6.1.1.4'
N N 0.0061 0.0033 'International Tables Vol C Tables 4.2.6.8 and 6.1.1.4'

loop_
_geom_angle_atom_site_label_1
_geom_angle_atom_site_label_2
_geom_angle_atom_site_label_3
_geom_angle_site_symmetry_1
_geom_angle_site_symmetry_3
_geom_angle
_geom_angle_publ_flag
C5 N1 C1 . . 116.7(2) ?
C6 N2 N3 . . 107.64(17) ?
C7 N3 N2 . . 106.77(17) ?
C6 N4 C12 . . 126.52(17) ?
C7 N4 C6 . . 104.51(16) ?
C7 N4 C12 . . 127.31(17) ?
C8 N5 C11 . . 116.1(2) ?
C9 N6 C8 . . 114.4(2) ?
N1 C1 H1 . . 117.9 ?
N1 C1 C2 . . 124.2(3) ?
C2 C1 H1 . . 117.9 ?
C1 C2 H2 . . 120.9 ?
C3 C2 C1 . . 118.2(3) ?
C3 C2 H2 . . 120.9 ?
C2 C3 H3 . . 120.3 ?
C2 C3 C4 . . 119.4(3) ?
C4 C3 H3 . . 120.3 ?
C3 C4 H4 . . 120.6 ?
C5 C4 C3 . . 118.8(2) ?
C5 C4 H4 . . 120.6 ?
N1 C5 C4 . . 122.7(2) ?
N1 C5 C6 . . 116.71(19) ?
C4 C5 C6 . . 120.6(2) ?
N2 C6 N4 . . 110.47(19) ?
N2 C6 C5 . . 123.29(19) ?
N4 C6 C5 . . 126.23(18) ?
N3 C7 N4 . . 110.62(19) ?
N3 C7 C8 . . 124.28(19) ?
N4 C7 C8 . . 124.89(18) ?
N5 C8 N6 . . 126.9(2) ?
N5 C8 C7 . . 117.32(18) ?
N6 C8 C7 . . 115.7(2) ?
N6 C9 H9 . . 118.1 ?
N6 C9 C10 . . 123.9(3) ?
C10 C9 H9 . . 118.1 ?
C9 C10 H10 . . 121.8 ?
C9 C10 C11 . . 116.4(3) ?
C11 C10 H10 . . 121.8 ?
N5 C11 C10 . . 122.3(3) ?
N5 C11 H11 . . 118.8 ?
C10 C11 H11 . . 118.8 ?
C13 C12 N4 . . 121.55(18) ?
C13 C12 C17 . . 121.15(18) ?
C17 C12 N4 . . 117.29(17) ?
C12 C13 H13 . . 120.1 ?
C12 C13 C14 . . 119.8(2) ?
C14 C13 H13 . . 120.1 ?
C13 C14 H14 . . 120.8 ?
C15 C14 C13 . . 118.4(2) ?
C15 C14 H14 . . 120.8 ?
F1 C15 C14 . . 118.0(2) ?
F1 C15 C16 . . 118.6(2) ?
C16 C15 C14 . . 123.40(19) ?
C15 C16 H16 . . 120.6 ?
C15 C16 C17 . . 118.9(2) ?
C17 C16 H16 . . 120.6 ?
C12 C17 H17 . . 120.8 ?
C16 C17 C12 . . 118.39(19) ?
C16 C17 H17 . . 120.8 ?

loop_
_geom_bond_atom_site_label_1
_geom_bond_atom_site_label_2
_geom_bond_site_symmetry_2
_geom_bond_distance
_geom_bond_publ_flag
F1 C15 . 1.362(2) ?
N1 C1 . 1.334(3) ?
N1 C5 . 1.333(3) ?
N2 N3 . 1.390(3) ?
N2 C6 . 1.306(3) ?
N3 C7 . 1.317(2) ?
N4 C6 . 1.372(2) ?
N4 C7 . 1.368(2) ?
N4 C12 . 1.443(2) ?
N5 C8 . 1.320(3) ?
N5 C11 . 1.332(3) ?
N6 C8 . 1.335(3) ?
N6 C9 . 1.331(4) ?
C1 H1 . 0.9300 ?
C1 C2 . 1.368(4) ?
C2 H2 . 0.9300 ?
C2 C3 . 1.352(4) ?
C3 H3 . 0.9300 ?
C3 C4 . 1.375(4) ?
C4 H4 . 0.9300 ?
C4 C5 . 1.374(3) ?
C5 C6 . 1.470(3) ?
C7 C8 . 1.474(3) ?
C9 H9 . 0.9300 ?
C9 C10 . 1.360(4) ?
C10 H10 . 0.9300 ?
C10 C11 . 1.365(4) ?
C11 H11 . 0.9300 ?
C12 C13 . 1.365(3) ?
C12 C17 . 1.410(3) ?
C13 H13 . 0.9300 ?
C13 C14 . 1.385(3) ?
C14 H14 . 0.9300 ?
C14 C15 . 1.365(3) ?
C15 C16 . 1.362(3) ?
C16 H16 . 0.9300 ?
C16 C17 . 1.384(3) ?
C17 H17 . 0.9300 ?

loop_
_geom_torsion_atom_site_label_1
_geom_torsion_atom_site_label_2
_geom_torsion_atom_site_label_3
_geom_torsion_atom_site_label_4
_geom_torsion_site_symmetry_1
_geom_torsion_site_symmetry_2
_geom_torsion_site_symmetry_3
_geom_torsion_site_symmetry_4
_geom_torsion
_geom_torsion_publ_flag
F1 C15 C16 C17 . . . . -179.15(19) ?
N1 C1 C2 C3 . . . . 1.3(5) ?
N1 C5 C6 N2 . . . . 145.4(2) ?
N1 C5 C6 N4 . . . . -33.3(3) ?
N2 N3 C7 N4 . . . . 0.4(2) ?
N2 N3 C7 C8 . . . . 175.31(18) ?
N3 N2 C6 N4 . . . . 0.2(2) ?
N3 N2 C6 C5 . . . . -178.7(2) ?
N3 C7 C8 N5 . . . . -157.6(2) ?
N3 C7 C8 N6 . . . . 19.9(3) ?
N4 C7 C8 N5 . . . . 16.7(3) ?
N4 C7 C8 N6 . . . . -165.86(19) ?
N4 C12 C13 C14 . . . . 179.48(19) ?
N4 C12 C17 C16 . . . . 179.98(18) ?
N6 C9 C10 C11 . . . . 0.5(5) ?
C1 N1 C5 C4 . . . . -0.4(4) ?
C1 N1 C5 C6 . . . . -178.2(2) ?
C1 C2 C3 C4 . . . . -1.7(5) ?
C2 C3 C4 C5 . . . . 1.1(4) ?
C3 C4 C5 N1 . . . . 0.0(4) ?
C3 C4 C5 C6 . . . . 177.7(2) ?
C4 C5 C6 N2 . . . . -32.5(3) ?
C4 C5 C6 N4 . . . . 148.8(2) ?
C5 N1 C1 C2 . . . . -0.2(5) ?
C6 N2 N3 C7 . . . . -0.4(2) ?
C6 N4 C7 N3 . . . . -0.2(2) ?
C6 N4 C7 C8 . . . . -175.15(19) ?
C6 N4 C12 C13 . . . . 88.4(3) ?
C6 N4 C12 C17 . . . . -91.7(3) ?
C7 N4 C6 N2 . . . . 0.0(2) ?
C7 N4 C6 C5 . . . . 178.8(2) ?
C7 N4 C12 C13 . . . . -108.6(2) ?
C7 N4 C12 C17 . . . . 71.3(3) ?
C8 N5 C11 C10 . . . . -1.2(4) ?
C8 N6 C9 C10 . . . . -0.9(4) ?
C9 N6 C8 N5 . . . . 0.2(4) ?
C9 N6 C8 C7 . . . . -177.0(2) ?
C9 C10 C11 N5 . . . . 0.6(4) ?
C11 N5 C8 N6 . . . . 0.8(4) ?
C11 N5 C8 C7 . . . . 178.0(2) ?
C12 N4 C6 N2 . . . . 166.09(19) ?
C12 N4 C6 C5 . . . . -15.1(3) ?
C12 N4 C7 N3 . . . . -166.18(18) ?
C12 N4 C7 C8 . . . . 18.9(3) ?
C12 C13 C14 C15 . . . . 1.0(3) ?
C13 C12 C17 C16 . . . . -0.1(3) ?
C13 C14 C15 F1 . . . . 178.62(19) ?
C13 C14 C15 C16 . . . . -1.0(4) ?
C14 C15 C16 C17 . . . . 0.5(4) ?
C15 C16 C17 C12 . . . . 0.1(3) ?
C17 C12 C13 C14 . . . . -0.4(3) ?

_cod_database_fobs_code 2312423
